data_4085118
loop_
_publ_author_name
'Deacon, Glen B.'
'Jaroschik, Florian'
'Junk, Peter C.'
'Kelly, Rory P.'

_publ_section_title
;
 Bulky Group 2 Octaphenylmetallocenes and Direct Access to Calcium and
 Ytterbium Pseudo-Grignard Complexes
;
_journal_issue 11
_journal_name_full Organometallics
_journal_page_first 2369
_journal_paper_doi 10.1021/om501150b
_journal_volume 34
_journal_year 2015
_chemical_formula_moiety 'C74 H74 Br2 O4 Yb2, 4(C7 H8)'
_chemical_formula_sum 'C102 H106 Br2 O4 Yb2'
_chemical_formula_weight 1901.76
_space_group_crystal_system triclinic
_space_group_IT_number 2
_space_group_name_Hall '-P 1'
_space_group_name_H-M_alt 'P -1'
_symmetry_space_group_name_Hall '-P 1'
_symmetry_space_group_name_H-M 'P -1'
_atom_sites_solution_hydrogens geom
_atom_sites_solution_primary direct
_audit_creation_date 2014-11-02
_audit_creation_method
;
Olex2 1.2
(compiled 2014.09.19 svn.r3010 for OlexSys, GUI svn.r4874)
;
_cell_angle_alpha 66.7020(10)
_cell_angle_beta 81.237(2)
_cell_angle_gamma 83.161(2)
_cell_formula_units_Z 1
_cell_length_a 11.8774(4)
_cell_length_b 12.5527(4)
_cell_length_c 15.7359(5)
_cell_measurement_reflns_used 9952
_cell_measurement_temperature 123
_cell_measurement_theta_max 28.375
_cell_measurement_theta_min 2.368
_cell_volume 2125.19(12)
_computing_molecular_graphics 'Olex2 (Dolomanov et al., 2009)'
_computing_publication_material 'Olex2 (Dolomanov et al., 2009)'
_computing_structure_refinement 'ShelXL (Sheldrick, 2008)'
_computing_structure_solution 'ShelXS (Sheldrick, 2008)'
_diffrn_ambient_temperature 123
_diffrn_measured_fraction_theta_full 0.992
_diffrn_measured_fraction_theta_max 0.986
_diffrn_measurement_device_type 'Bruker APEX-II CCD'
_diffrn_measurement_method '\f and \w scans'
_diffrn_radiation_monochromator graphite
_diffrn_radiation_type MoK\a
_diffrn_radiation_wavelength 0.71073
_diffrn_reflns_av_R_equivalents 0.0212
_diffrn_reflns_av_unetI/netI 0.0241
_diffrn_reflns_Laue_measured_fraction_full 0.992
_diffrn_reflns_Laue_measured_fraction_max 0.986
_diffrn_reflns_limit_h_max 15
_diffrn_reflns_limit_h_min -15
_diffrn_reflns_limit_k_max 16
_diffrn_reflns_limit_k_min -16
_diffrn_reflns_limit_l_max 21
_diffrn_reflns_limit_l_min -21
_diffrn_reflns_number 35431
_diffrn_reflns_point_group_measured_fraction_full 0.992
_diffrn_reflns_point_group_measured_fraction_max 0.986
_diffrn_reflns_theta_full 26.000
_diffrn_reflns_theta_max 28.400
_diffrn_reflns_theta_min 3.478
_diffrn_standards_number 0
_exptl_absorpt_coefficient_mu 3.179
_exptl_absorpt_correction_T_max 0.7457
_exptl_absorpt_correction_T_min 0.5994
_exptl_absorpt_correction_type multi-scan
_exptl_absorpt_process_details
;
SADABS-2008/1 (Bruker,2008) was used for absorption correction.
wR2(int) was 0.0662 before and 0.0318 after correction.
The Ratio of minimum to maximum transmission is 0.8038.
The \l/2 correction factor is 0.0015.
;
_exptl_crystal_colour orange
_exptl_crystal_colour_primary orange
_exptl_crystal_density_diffrn 1.486
_exptl_crystal_description 'rect. Prism'
_exptl_crystal_F_000 960
_exptl_crystal_size_max 0.25
_exptl_crystal_size_mid 0.08
_exptl_crystal_size_min 0.08
_refine_diff_density_max 1.478
_refine_diff_density_min -0.660
_refine_diff_density_rms 0.083
_refine_ls_extinction_method none
_refine_ls_goodness_of_fit_ref 1.044
_refine_ls_hydrogen_treatment constr
_refine_ls_matrix_type full
_refine_ls_number_parameters 498
_refine_ls_number_reflns 10513
_refine_ls_number_restraints 42
_refine_ls_restrained_S_all 1.127
_refine_ls_R_factor_all 0.0249
_refine_ls_R_factor_gt 0.0212
_refine_ls_shift/su_max 0.004
_refine_ls_shift/su_mean 0.000
_refine_ls_structure_factor_coef Fsqd
_refine_ls_weighting_details 'w=1/[\s^2^(Fo^2^)+(0.0240P)^2^+1.6610P] where P=(Fo^2^+2Fc^2^)/3'
_refine_ls_weighting_scheme calc
_refine_ls_wR_factor_gt 0.0498
_refine_ls_wR_factor_ref 0.0512
_reflns_Friedel_coverage 0.000
_reflns_number_gt 9658
_reflns_number_total 10513
_reflns_threshold_expression 'I > 2\s(I)'
_cod_data_source_file om501150b_si_001.cif
_cod_data_source_block tri
_cod_depositor_comments 'Adding full bibliography for 4085114--4085119.cif.'
_cod_database_code 4085118
_shelx_space_group_comment
;
The symmetry employed for this shelxl refinement is uniquely defined
by the following loop, which should always be used as a source of
symmetry information in preference to the above space-group names.
They are only intended as comments.
;
_olex2_refinement_description
;
1. Fixed Uiso
 At 1.2 times of:
  All C(H) groups, All C(H,H) groups
 At 1.5 times of:
  All C(H,H,H) groups
2. Uiso/Uaniso restraints and constraints
Uanis(C51) \\sim Ueq, Uanis(C45) \\sim Ueq, Uanis(C46) \\sim Ueq, Uanis(C47)
\\sim Ueq, Uanis(C48) \\sim Ueq, Uanis(C49) \\sim Ueq, Uanis(C50) \\sim Ueq:
with sigma of 0.002 and sigma for terminal atoms of 0.004
3.a Secondary CH2 refined with riding coordinates:
 C30(H30A,H30B), C33(H33A,H33B), C37(H37A,H37B), C32(H32A,H32B), C35(H35A,
 H35B), C34(H34A,H34B), C31(H31A,H31B), C36(H36A,H36B)
3.b Aromatic/amide H refined with riding coordinates:
 C1(H1), C11(H11), C28(H28), C22(H22), C7(H7), C25(H25), C19(H19), C13(H13),
 C17(H17), C21(H21), C26(H26), C23(H23), C29(H29), C10(H10), C20(H20), C27(H27),
  C8(H8), C15(H15), C9(H9), C40(H40), C39(H39), C43(H43), C16(H16), C42(H42),
 C14(H14), C41(H41), C50(H50), C49(H49), C46(H46), C47(H47), C48(H48)
3.c Idealised Me refined as rotating group:
 C44(H44A,H44B,H44C), C51(H51A,H51B,H51C)
;
_shelx_shelxl_version_number 2014/7
_olex2_submission_special_instructions 'No special instructions were received'

loop_
_space_group_symop_operation_xyz
'x, y, z'
'-x, -y, -z'

loop_
_atom_site_label
_atom_site_type_symbol
_atom_site_fract_x
_atom_site_fract_y
_atom_site_fract_z
_atom_site_U_iso_or_equiv
_atom_site_adp_type
_atom_site_occupancy
_atom_site_site_symmetry_order
_atom_site_calc_flag
_atom_site_refinement_flags_posn
_atom_site_refinement_flags_adp
Yb1 Yb 0.96623(2) 0.34800(2) 0.13424(2) 0.01285(3) Uani 1 1 d . .
Br1 Br 0.92888(2) 0.60113(2) 0.05531(2) 0.01717(5) Uani 1 1 d . .
O1 O 0.88244(13) 0.19340(13) 0.11351(11) 0.0204(3) Uani 1 1 d . .
O2 O 0.76799(12) 0.36204(13) 0.19552(10) 0.0194(3) Uani 1 1 d . .
C1 C 1.00383(16) 0.21174(17) 0.31128(13) 0.0136(4) Uani 1 1 d . .
H1 H 0.9392 0.1717 0.3480 0.016 Uiso 1 1 calc R .
C4 C 1.16949(16) 0.25696(17) 0.21308(13) 0.0130(4) Uani 1 1 d . .
C3 C 1.13192(16) 0.35180(17) 0.24007(13) 0.0126(4) Uani 1 1 d . .
C2 C 1.02950(16) 0.32317(17) 0.30185(13) 0.0130(4) Uani 1 1 d . .
C12 C 1.20095(16) 0.45140(17) 0.21986(14) 0.0148(4) Uani 1 1 d . .
C11 C 0.95869(18) 0.51420(18) 0.31401(15) 0.0180(4) Uani 1 1 d . .
H11 H 0.9944 0.5543 0.2529 0.022 Uiso 1 1 calc R .
C6 C 0.96583(17) 0.39286(18) 0.35203(14) 0.0147(4) Uani 1 1 d . .
C5 C 1.08926(16) 0.16911(17) 0.25760(14) 0.0131(4) Uani 1 1 d . .
C28 C 1.0505(2) -0.14886(19) 0.32463(16) 0.0217(4) Uani 1 1 d . .
H28 H 1.0115 -0.2093 0.3740 0.026 Uiso 1 1 calc R .
C18 C 1.28744(16) 0.23893(17) 0.17133(14) 0.0131(4) Uani 1 1 d . .
C22 C 1.47583(19) 0.1453(2) 0.19547(17) 0.0270(5) Uani 1 1 d . .
H22 H 1.5277 0.0950 0.2366 0.032 Uiso 1 1 calc R .
C24 C 1.09753(16) 0.05334(17) 0.25372(14) 0.0138(4) Uani 1 1 d . .
C7 C 0.91077(18) 0.33760(19) 0.44165(15) 0.0193(4) Uani 1 1 d . .
H7 H 0.9139 0.2551 0.4692 0.023 Uiso 1 1 calc R .
C25 C 1.15903(18) 0.02878(18) 0.17971(15) 0.0187(4) Uani 1 1 d . .
H25 H 1.1957 0.0894 0.1287 0.022 Uiso 1 1 calc R .
C30 C 0.81424(19) 0.11057(19) 0.19085(16) 0.0212(4) Uani 1 1 d . .
H30A H 0.7340 0.1418 0.1953 0.025 Uiso 1 1 calc R .
H30B H 0.8447 0.0938 0.2503 0.025 Uiso 1 1 calc R .
C19 C 1.32494(18) 0.2911(2) 0.07751(15) 0.0225(5) Uani 1 1 d . .
H19 H 1.2738 0.3423 0.0362 0.027 Uiso 1 1 calc R .
C13 C 1.24429(19) 0.4661(2) 0.29156(16) 0.0227(5) Uani 1 1 d . .
H13 H 1.2284 0.4123 0.3538 0.027 Uiso 1 1 calc R .
C17 C 1.22680(18) 0.53103(19) 0.12970(16) 0.0206(4) Uani 1 1 d . .
H17 H 1.1985 0.5224 0.0796 0.025 Uiso 1 1 calc R .
C21 C 1.51115(18) 0.19636(19) 0.10181(16) 0.0217(5) Uani 1 1 d . .
H21 H 1.5870 0.1810 0.0780 0.026 Uiso 1 1 calc R .
C26 C 1.16754(19) -0.0816(2) 0.17925(16) 0.0232(5) Uani 1 1 d . .
H26 H 1.2109 -0.0961 0.1285 0.028 Uiso 1 1 calc R .
C23 C 1.36556(18) 0.1668(2) 0.23017(15) 0.0221(5) Uani 1 1 d . .
H23 H 1.3426 0.1319 0.2952 0.026 Uiso 1 1 calc R .
C29 C 1.04355(18) -0.03846(18) 0.32651(15) 0.0183(4) Uani 1 1 d . .
H29 H 1.0014 -0.0251 0.3781 0.022 Uiso 1 1 calc R .
C33 C 0.9159(2) 0.1473(2) 0.04150(17) 0.0245(5) Uani 1 1 d . .
H33A H 0.9972 0.1185 0.0414 0.029 Uiso 1 1 calc R .
H33B H 0.9045 0.2079 -0.0206 0.029 Uiso 1 1 calc R .
C10 C 0.9004(2) 0.5769(2) 0.36404(17) 0.0245(5) Uani 1 1 d . .
H10 H 0.8970 0.6594 0.3371 0.029 Uiso 1 1 calc R .
C20 C 1.43593(19) 0.2699(2) 0.04287(16) 0.0258(5) Uani 1 1 d . .
H20 H 1.4601 0.3062 -0.0219 0.031 Uiso 1 1 calc R .
C37 C 0.68308(19) 0.4063(2) 0.13065(16) 0.0260(5) Uani 1 1 d . .
H37A H 0.6681 0.3461 0.1087 0.031 Uiso 1 1 calc R .
H37B H 0.7097 0.4751 0.0760 0.031 Uiso 1 1 calc R .
C27 C 1.1136(2) -0.17140(19) 0.25177(17) 0.0236(5) Uani 1 1 d . .
H27 H 1.1200 -0.2474 0.2514 0.028 Uiso 1 1 calc R .
C8 C 0.8519(2) 0.4007(2) 0.49081(16) 0.0269(5) Uani 1 1 d . .
H8 H 0.8143 0.3612 0.5514 0.032 Uiso 1 1 calc R .
C15 C 1.33526(19) 0.6366(2) 0.18318(19) 0.0280(5) Uani 1 1 d . .
H15 H 1.3810 0.6994 0.1707 0.034 Uiso 1 1 calc R .
C32 C 0.8398(2) 0.0489(2) 0.06537(18) 0.0291(5) Uani 1 1 d . .
H32A H 0.8776 -0.0111 0.0427 0.035 Uiso 1 1 calc R .
H32B H 0.7665 0.0775 0.0387 0.035 Uiso 1 1 calc R .
C35 C 0.5883(2) 0.3589(3) 0.28256(19) 0.0373(6) Uani 1 1 d . .
H35A H 0.5460 0.3926 0.3264 0.045 Uiso 1 1 calc R .
H35B H 0.5600 0.2819 0.2970 0.045 Uiso 1 1 calc R .
C9 C 0.8470(2) 0.5205(2) 0.45297(17) 0.0283(5) Uani 1 1 d . .
H9 H 0.8075 0.5636 0.4875 0.034 Uiso 1 1 calc R .
C38 C 0.2996(2) -0.0111(3) 0.50407(18) 0.0349(6) Uani 1 1 d . .
C34 C 0.7149(2) 0.3499(3) 0.28710(17) 0.0312(6) Uani 1 1 d . .
H34A H 0.7363 0.4122 0.3040 0.037 Uiso 1 1 calc R .
H34B H 0.7387 0.2737 0.3340 0.037 Uiso 1 1 calc R .
C40 C 0.1992(2) 0.1645(3) 0.5078(2) 0.0431(7) Uani 1 1 d . .
H40 H 0.1416 0.2249 0.4862 0.052 Uiso 1 1 calc R .
C39 C 0.2155(2) 0.0774(3) 0.47511(18) 0.0421(8) Uani 1 1 d . .
H39 H 0.1681 0.0775 0.4316 0.050 Uiso 1 1 calc R .
C31 C 0.8218(2) 0.0021(2) 0.17058(18) 0.0306(5) Uani 1 1 d . .
H31A H 0.7505 -0.0390 0.1951 0.037 Uiso 1 1 calc R .
H31B H 0.8868 -0.0515 0.1977 0.037 Uiso 1 1 calc R .
C43 C 0.3667(2) -0.0091(2) 0.56851(18) 0.0314(6) Uani 1 1 d . .
H43 H 0.4251 -0.0688 0.5896 0.038 Uiso 1 1 calc R .
C16 C 1.2933(2) 0.6230(2) 0.11147(18) 0.0272(5) Uani 1 1 d . .
H16 H 1.3099 0.6767 0.0493 0.033 Uiso 1 1 calc R .
C42 C 0.3500(2) 0.0774(2) 0.60198(18) 0.0325(6) Uani 1 1 d . .
H42 H 0.3965 0.0770 0.6462 0.039 Uiso 1 1 calc R .
C14 C 1.3103(2) 0.5583(2) 0.27311(19) 0.0292(5) Uani 1 1 d . .
H14 H 1.3386 0.5676 0.3229 0.035 Uiso 1 1 calc R .
C41 C 0.2659(2) 0.1654(2) 0.5720(2) 0.0386(6) Uani 1 1 d . .
H41 H 0.2542 0.2257 0.5952 0.046 Uiso 1 1 calc R .
C36 C 0.5768(2) 0.4389(3) 0.18293(19) 0.0354(6) Uani 1 1 d . .
H36A H 0.5073 0.4251 0.1621 0.042 Uiso 1 1 calc R .
H36B H 0.5742 0.5214 0.1749 0.042 Uiso 1 1 calc R .
C44 C 0.3212(3) -0.1039(3) 0.4647(2) 0.0533(9) Uani 1 1 d . .
H44A H 0.3883 -0.0869 0.4179 0.080 Uiso 1 1 calc GR .
H44B H 0.2546 -0.1058 0.4356 0.080 Uiso 1 1 calc GR .
H44C H 0.3348 -0.1795 0.5149 0.080 Uiso 1 1 calc GR .
C50 C 0.5261(3) 0.1810(3) 0.7438(3) 0.0534(8) Uani 1 1 d . U
H50 H 0.5935 0.1604 0.7111 0.064 Uiso 1 1 calc R .
C49 C 0.5013(4) 0.1158(3) 0.8325(3) 0.0616(10) Uani 1 1 d . U
H49 H 0.5517 0.0506 0.8608 0.074 Uiso 1 1 calc R .
C45 C 0.4592(4) 0.2777(4) 0.6958(3) 0.0668(10) Uani 1 1 d . U
C46 C 0.3577(4) 0.3004(4) 0.7528(4) 0.0725(11) Uani 1 1 d . U
H46 H 0.3051 0.3643 0.7263 0.087 Uiso 1 1 calc R .
C47 C 0.3394(4) 0.2294(4) 0.8436(4) 0.0759(12) Uani 1 1 d . U
H47 H 0.2739 0.2459 0.8804 0.091 Uiso 1 1 calc R .
C48 C 0.4095(4) 0.1369(4) 0.8841(4) 0.0776(12) Uani 1 1 d . U
H48 H 0.3936 0.0879 0.9478 0.093 Uiso 1 1 calc R .
C51 C 0.4847(6) 0.3500(6) 0.5984(5) 0.126(2) Uani 1 1 d . U
H51A H 0.4407 0.3271 0.5611 0.189 Uiso 1 1 calc GR .
H51B H 0.5664 0.3401 0.5791 0.189 Uiso 1 1 calc GR .
H51C H 0.4643 0.4316 0.5887 0.189 Uiso 1 1 calc GR .

loop_
_atom_site_aniso_label
_atom_site_aniso_U_11
_atom_site_aniso_U_22
_atom_site_aniso_U_33
_atom_site_aniso_U_23
_atom_site_aniso_U_13
_atom_site_aniso_U_12
Yb1 0.01128(4) 0.01495(5) 0.01089(4) -0.00348(3) -0.00100(3) -0.00114(3)
Br1 0.01782(10) 0.01759(10) 0.01344(10) -0.00433(8) 0.00053(7) 0.00001(7)
O1 0.0207(8) 0.0229(8) 0.0201(8) -0.0116(6) 0.0017(6) -0.0050(6)
O2 0.0135(7) 0.0251(8) 0.0170(7) -0.0060(6) -0.0005(6) -0.0006(6)
C1 0.0121(9) 0.0155(9) 0.0108(9) -0.0027(7) 0.0001(7) -0.0019(7)
C4 0.0130(9) 0.0157(9) 0.0096(9) -0.0041(7) -0.0019(7) -0.0006(7)
C3 0.0111(9) 0.0148(9) 0.0116(9) -0.0045(7) -0.0014(7) -0.0014(7)
C2 0.0129(9) 0.0154(9) 0.0099(9) -0.0040(7) -0.0018(7) -0.0004(7)
C12 0.0101(9) 0.0150(9) 0.0198(10) -0.0080(8) -0.0004(7) 0.0005(7)
C11 0.0175(10) 0.0201(10) 0.0166(10) -0.0077(8) -0.0012(8) -0.0008(8)
C6 0.0123(9) 0.0190(10) 0.0145(9) -0.0082(8) -0.0025(7) 0.0004(7)
C5 0.0120(9) 0.0143(9) 0.0116(9) -0.0033(7) -0.0025(7) -0.0003(7)
C28 0.0263(11) 0.0151(10) 0.0206(11) -0.0028(9) -0.0036(9) -0.0029(8)
C18 0.0118(9) 0.0139(9) 0.0145(9) -0.0062(8) -0.0014(7) -0.0018(7)
C22 0.0178(11) 0.0270(12) 0.0264(12) -0.0008(10) -0.0049(9) 0.0040(9)
C24 0.0114(9) 0.0146(9) 0.0147(9) -0.0047(8) -0.0029(7) 0.0003(7)
C7 0.0196(10) 0.0191(10) 0.0173(10) -0.0061(8) -0.0012(8) 0.0016(8)
C25 0.0187(10) 0.0187(10) 0.0171(10) -0.0060(8) 0.0003(8) -0.0020(8)
C30 0.0205(11) 0.0229(11) 0.0205(11) -0.0079(9) -0.0007(8) -0.0060(8)
C19 0.0148(10) 0.0293(12) 0.0170(11) -0.0036(9) -0.0018(8) 0.0037(8)
C13 0.0213(11) 0.0279(12) 0.0223(11) -0.0130(10) -0.0002(9) -0.0053(9)
C17 0.0154(10) 0.0235(11) 0.0208(11) -0.0061(9) -0.0007(8) -0.0042(8)
C21 0.0114(9) 0.0235(11) 0.0282(12) -0.0096(9) 0.0021(8) -0.0008(8)
C26 0.0234(11) 0.0247(11) 0.0251(12) -0.0152(10) -0.0001(9) 0.0020(9)
C23 0.0177(10) 0.0263(11) 0.0148(10) -0.0010(9) -0.0012(8) 0.0007(9)
C29 0.0209(10) 0.0172(10) 0.0152(10) -0.0047(8) -0.0018(8) -0.0016(8)
C33 0.0218(11) 0.0311(12) 0.0256(12) -0.0173(10) 0.0013(9) -0.0028(9)
C10 0.0273(12) 0.0205(11) 0.0273(12) -0.0121(10) -0.0031(9) 0.0027(9)
C20 0.0173(11) 0.0361(13) 0.0182(11) -0.0065(10) 0.0035(8) -0.0009(9)
C37 0.0210(11) 0.0316(13) 0.0223(12) -0.0055(10) -0.0062(9) -0.0023(9)
C27 0.0266(12) 0.0155(10) 0.0302(12) -0.0108(9) -0.0070(9) 0.0044(8)
C8 0.0290(12) 0.0319(13) 0.0151(11) -0.0078(10) 0.0028(9) 0.0047(10)
C15 0.0166(11) 0.0236(11) 0.0483(16) -0.0205(11) 0.0054(10) -0.0058(9)
C32 0.0296(13) 0.0312(13) 0.0338(14) -0.0202(11) -0.0033(10) -0.0030(10)
C35 0.0178(12) 0.0609(19) 0.0295(14) -0.0171(13) 0.0027(10) 0.0025(11)
C9 0.0325(13) 0.0312(13) 0.0243(12) -0.0180(10) -0.0003(10) 0.0086(10)
C38 0.0365(14) 0.0447(16) 0.0205(12) -0.0082(11) 0.0051(10) -0.0180(12)
C34 0.0195(11) 0.0523(16) 0.0217(12) -0.0167(11) -0.0008(9) 0.0050(11)
C40 0.0275(14) 0.0534(18) 0.0287(14) 0.0016(13) -0.0019(11) 0.0077(12)
C39 0.0233(13) 0.076(2) 0.0171(12) -0.0055(13) -0.0020(10) -0.0107(13)
C31 0.0432(15) 0.0235(12) 0.0277(13) -0.0111(10) -0.0044(11) -0.0067(10)
C43 0.0296(13) 0.0303(13) 0.0277(13) -0.0037(11) -0.0060(10) -0.0004(10)
C16 0.0212(11) 0.0210(11) 0.0322(13) -0.0035(10) 0.0034(9) -0.0055(9)
C42 0.0290(13) 0.0374(14) 0.0285(13) -0.0090(11) -0.0065(10) -0.0014(11)
C14 0.0237(12) 0.0375(14) 0.0399(14) -0.0287(12) 0.0006(10) -0.0085(10)
C41 0.0361(15) 0.0350(15) 0.0348(15) -0.0060(12) 0.0004(12) 0.0026(12)
C36 0.0231(12) 0.0451(16) 0.0399(15) -0.0202(13) -0.0096(11) 0.0114(11)
C44 0.070(2) 0.057(2) 0.0381(17) -0.0208(15) 0.0075(16) -0.0302(18)
C50 0.0540(15) 0.0570(15) 0.0661(16) -0.0381(13) -0.0164(13) -0.0040(12)
C49 0.0673(17) 0.0588(16) 0.0749(18) -0.0371(14) -0.0187(14) -0.0117(13)
C45 0.0748(18) 0.0684(17) 0.0719(18) -0.0314(14) -0.0255(14) -0.0225(14)
C46 0.0699(17) 0.0610(17) 0.107(2) -0.0424(15) -0.0445(15) -0.0017(13)
C47 0.0725(19) 0.0824(19) 0.094(2) -0.0551(16) -0.0075(15) -0.0141(15)
C48 0.0831(19) 0.0777(19) 0.087(2) -0.0398(15) -0.0153(15) -0.0243(15)
C51 0.133(4) 0.129(4) 0.131(4) -0.044(3) -0.052(3) -0.039(3)

loop_
_atom_type_symbol
_atom_type_description
_atom_type_scat_dispersion_real
_atom_type_scat_dispersion_imag
_atom_type_scat_source
C C 0.0033 0.0016 'International Tables Vol C Tables 4.2.6.8 and 6.1.1.4'
H H 0.0000 0.0000 'International Tables Vol C Tables 4.2.6.8 and 6.1.1.4'
Br Br -0.2901 2.4595 'International Tables Vol C Tables 4.2.6.8 and 6.1.1.4'
O O 0.0106 0.0060 'International Tables Vol C Tables 4.2.6.8 and 6.1.1.4'
Yb Yb -0.3850 5.5486 'International Tables Vol C Tables 4.2.6.8 and 6.1.1.4'

loop_
_geom_angle_atom_site_label_1
_geom_angle_atom_site_label_2
_geom_angle_atom_site_label_3
_geom_angle
_geom_angle_site_symmetry_1
_geom_angle_site_symmetry_3
Br1 Yb1 Br1 79.654(7) 2_765 .
O1 Yb1 Br1 132.87(4) . .
O1 Yb1 Br1 84.08(4) . 2_765
O1 Yb1 C1 92.58(6) . .
O1 Yb1 C4 108.21(5) . .
O1 Yb1 C3 133.86(5) . .
O1 Yb1 C2 122.26(5) . .
O1 Yb1 C5 84.59(6) . .
O2 Yb1 Br1 130.58(4) . 2_765
O2 Yb1 Br1 81.77(4) . .
O2 Yb1 O1 76.06(5) . .
O2 Yb1 C1 86.22(5) . .
O2 Yb1 C4 134.75(5) . .
O2 Yb1 C3 118.08(5) . .
O2 Yb1 C2 89.55(5) . .
O2 Yb1 C5 112.12(5) . .
C1 Yb1 Br1 140.12(4) . 2_765
C1 Yb1 Br1 127.07(4) . .
C1 Yb1 C4 49.11(6) . .
C1 Yb1 C3 49.21(6) . .
C1 Yb1 C2 30.05(6) . .
C1 Yb1 C5 29.99(6) . .
C4 Yb1 Br1 116.85(4) . .
C4 Yb1 Br1 94.31(4) . 2_765
C3 Yb1 Br1 108.38(4) . 2_765
C3 Yb1 Br1 93.27(4) . .
C3 Yb1 C4 29.48(6) . .
C2 Yb1 Br1 138.20(4) . 2_765
C2 Yb1 Br1 98.26(4) . .
C2 Yb1 C4 49.08(6) . .
C2 Yb1 C3 29.83(5) . .
C2 Yb1 C5 49.62(6) . .
C5 Yb1 Br1 110.39(4) . 2_765
C5 Yb1 Br1 142.53(4) . .
C5 Yb1 C4 29.91(6) . .
C5 Yb1 C3 49.29(6) . .
Yb1 Br1 Yb1 100.346(7) 2_765 .
C30 O1 Yb1 120.42(12) . .
C33 O1 Yb1 127.94(12) . .
C33 O1 C30 109.13(16) . .
C37 O2 Yb1 118.46(13) . .
C34 O2 Yb1 131.60(13) . .
C34 O2 C37 109.28(16) . .
Yb1 C1 H1 113.5 . .
C2 C1 Yb1 76.43(11) . .
C2 C1 H1 125.3 . .
C2 C1 C5 109.38(17) . .
C5 C1 Yb1 76.92(11) . .
C5 C1 H1 125.3 . .
C3 C4 Yb1 74.73(11) . .
C3 C4 C5 108.10(17) . .
C3 C4 C18 123.89(17) . .
C5 C4 Yb1 73.47(11) . .
C5 C4 C18 125.49(17) . .
C18 C4 Yb1 132.03(13) . .
C4 C3 Yb1 75.79(11) . .
C4 C3 C2 108.11(17) . .
C4 C3 C12 123.97(17) . .
C2 C3 Yb1 73.57(11) . .
C2 C3 C12 127.02(18) . .
C12 C3 Yb1 125.22(13) . .
C1 C2 Yb1 73.51(11) . .
C1 C2 C3 107.44(17) . .
C1 C2 C6 125.95(18) . .
C3 C2 Yb1 76.61(11) . .
C3 C2 C6 126.48(18) . .
C6 C2 Yb1 118.88(12) . .
C13 C12 C3 120.34(19) . .
C17 C12 C3 121.64(19) . .
C17 C12 C13 118.00(19) . .
C6 C11 H11 119.5 . .
C10 C11 H11 119.5 . .
C10 C11 C6 121.0(2) . .
C11 C6 C2 122.55(18) . .
C11 C6 C7 117.53(19) . .
C7 C6 C2 119.92(18) . .
C1 C5 Yb1 73.09(11) . .
C1 C5 C4 106.96(17) . .
C1 C5 C24 126.09(18) . .
C4 C5 Yb1 76.63(11) . .
C4 C5 C24 126.84(18) . .
C24 C5 Yb1 119.02(13) . .
C29 C28 H28 119.7 . .
C27 C28 H28 119.7 . .
C27 C28 C29 120.6(2) . .
C19 C18 C4 123.88(18) . .
C19 C18 C23 117.89(19) . .
C23 C18 C4 118.22(18) . .
C21 C22 H22 119.8 . .
C21 C22 C23 120.4(2) . .
C23 C22 H22 119.8 . .
C25 C24 C5 122.80(18) . .
C25 C24 C29 117.08(19) . .
C29 C24 C5 120.12(19) . .
C6 C7 H7 119.4 . .
C8 C7 C6 121.2(2) . .
C8 C7 H7 119.4 . .
C24 C25 H25 119.3 . .
C26 C25 C24 121.4(2) . .
C26 C25 H25 119.3 . .
O1 C30 H30A 110.5 . .
O1 C30 H30B 110.5 . .
O1 C30 C31 106.07(18) . .
H30A C30 H30B 108.7 . .
C31 C30 H30A 110.5 . .
C31 C30 H30B 110.5 . .
C18 C19 H19 119.5 . .
C18 C19 C20 121.0(2) . .
C20 C19 H19 119.5 . .
C12 C13 H13 119.6 . .
C14 C13 C12 120.7(2) . .
C14 C13 H13 119.6 . .
C12 C17 H17 119.4 . .
C16 C17 C12 121.1(2) . .
C16 C17 H17 119.4 . .
C22 C21 H21 120.3 . .
C22 C21 C20 119.5(2) . .
C20 C21 H21 120.3 . .
C25 C26 H26 119.6 . .
C25 C26 C27 120.8(2) . .
C27 C26 H26 119.6 . .
C18 C23 H23 119.5 . .
C22 C23 C18 121.0(2) . .
C22 C23 H23 119.5 . .
C28 C29 C24 121.2(2) . .
C28 C29 H29 119.4 . .
C24 C29 H29 119.4 . .
O1 C33 H33A 110.7 . .
O1 C33 H33B 110.7 . .
O1 C33 C32 105.37(18) . .
H33A C33 H33B 108.8 . .
C32 C33 H33A 110.7 . .
C32 C33 H33B 110.7 . .
C11 C10 H10 119.7 . .
C11 C10 C9 120.6(2) . .
C9 C10 H10 119.7 . .
C19 C20 H20 119.9 . .
C21 C20 C19 120.2(2) . .
C21 C20 H20 119.9 . .
O2 C37 H37A 110.5 . .
O2 C37 H37B 110.5 . .
O2 C37 C36 106.35(19) . .
H37A C37 H37B 108.7 . .
C36 C37 H37A 110.5 . .
C36 C37 H37B 110.5 . .
C28 C27 C26 118.9(2) . .
C28 C27 H27 120.5 . .
C26 C27 H27 120.5 . .
C7 C8 H8 119.7 . .
C9 C8 C7 120.7(2) . .
C9 C8 H8 119.7 . .
C16 C15 H15 120.3 . .
C16 C15 C14 119.4(2) . .
C14 C15 H15 120.3 . .
C33 C32 H32A 111.2 . .
C33 C32 H32B 111.2 . .
C33 C32 C31 102.6(2) . .
H32A C32 H32B 109.2 . .
C31 C32 H32A 111.2 . .
C31 C32 H32B 111.2 . .
H35A C35 H35B 109.1 . .
C34 C35 H35A 111.2 . .
C34 C35 H35B 111.2 . .
C34 C35 C36 103.0(2) . .
C36 C35 H35A 111.2 . .
C36 C35 H35B 111.2 . .
C10 C9 H9 120.5 . .
C8 C9 C10 119.0(2) . .
C8 C9 H9 120.5 . .
C39 C38 C43 117.8(3) . .
C39 C38 C44 121.3(3) . .
C43 C38 C44 120.9(3) . .
O2 C34 C35 105.88(19) . .
O2 C34 H34A 110.6 . .
O2 C34 H34B 110.6 . .
C35 C34 H34A 110.6 . .
C35 C34 H34B 110.6 . .
H34A C34 H34B 108.7 . .
C39 C40 H40 119.8 . .
C39 C40 C41 120.5(3) . .
C41 C40 H40 119.8 . .
C38 C39 H39 119.3 . .
C40 C39 C38 121.3(3) . .
C40 C39 H39 119.3 . .
C30 C31 C32 102.78(19) . .
C30 C31 H31A 111.2 . .
C30 C31 H31B 111.2 . .
C32 C31 H31A 111.2 . .
C32 C31 H31B 111.2 . .
H31A C31 H31B 109.1 . .
C38 C43 H43 119.5 . .
C42 C43 C38 121.1(2) . .
C42 C43 H43 119.5 . .
C17 C16 H16 119.9 . .
C15 C16 C17 120.2(2) . .
C15 C16 H16 119.9 . .
C43 C42 H42 119.8 . .
C43 C42 C41 120.4(3) . .
C41 C42 H42 119.8 . .
C13 C14 H14 119.7 . .
C15 C14 C13 120.5(2) . .
C15 C14 H14 119.7 . .
C40 C41 C42 118.9(3) . .
C40 C41 H41 120.5 . .
C42 C41 H41 120.5 . .
C37 C36 C35 102.9(2) . .
C37 C36 H36A 111.2 . .
C37 C36 H36B 111.2 . .
C35 C36 H36A 111.2 . .
C35 C36 H36B 111.2 . .
H36A C36 H36B 109.1 . .
C38 C44 H44A 109.5 . .
C38 C44 H44B 109.5 . .
C38 C44 H44C 109.5 . .
H44A C44 H44B 109.5 . .
H44A C44 H44C 109.5 . .
H44B C44 H44C 109.5 . .
C49 C50 H50 118.3 . .
C49 C50 C45 123.4(4) . .
C45 C50 H50 118.3 . .
C50 C49 H49 118.5 . .
C50 C49 C48 123.0(4) . .
C48 C49 H49 118.5 . .
C50 C45 C46 113.5(4) . .
C50 C45 C51 124.2(5) . .
C51 C45 C46 122.4(5) . .
C45 C46 H46 120.4 . .
C47 C46 C45 119.2(4) . .
C47 C46 H46 120.4 . .
C46 C47 H47 118.5 . .
C48 C47 C46 123.0(5) . .
C48 C47 H47 118.5 . .
C49 C48 C47 118.0(5) . .
C49 C48 H48 121.0 . .
C47 C48 H48 121.0 . .
C45 C51 H51A 109.5 . .
C45 C51 H51B 109.5 . .
C45 C51 H51C 109.5 . .
H51A C51 H51B 109.5 . .
H51A C51 H51C 109.5 . .
H51B C51 H51C 109.5 . .

loop_
_geom_bond_atom_site_label_1
_geom_bond_atom_site_label_2
_geom_bond_distance
_geom_bond_site_symmetry_2
Yb1 Br1 2.9233(2) .
Yb1 Br1 2.8995(2) 2_765
Yb1 O1 2.4336(15) .
Yb1 O2 2.4184(14) .
Yb1 C1 2.7045(19) .
Yb1 C4 2.7943(19) .
Yb1 C3 2.7807(19) .
Yb1 C2 2.7417(19) .
Yb1 C5 2.7534(19) .
Br1 Yb1 2.8994(2) 2_765
O1 C30 1.455(3) .
O1 C33 1.450(3) .
O2 C37 1.449(3) .
O2 C34 1.439(3) .
C1 H1 0.9500 .
C1 C2 1.413(3) .
C1 C5 1.413(3) .
C4 C3 1.419(3) .
C4 C5 1.432(3) .
C4 C18 1.486(3) .
C3 C2 1.422(3) .
C3 C12 1.479(3) .
C2 C6 1.472(3) .
C12 C13 1.391(3) .
C12 C17 1.387(3) .
C11 H11 0.9500 .
C11 C6 1.396(3) .
C11 C10 1.383(3) .
C6 C7 1.397(3) .
C5 C24 1.470(3) .
C28 H28 0.9500 .
C28 C29 1.390(3) .
C28 C27 1.379(3) .
C18 C19 1.383(3) .
C18 C23 1.391(3) .
C22 H22 0.9500 .
C22 C21 1.374(3) .
C22 C23 1.379(3) .
C24 C25 1.399(3) .
C24 C29 1.400(3) .
C7 H7 0.9500 .
C7 C8 1.379(3) .
C25 H25 0.9500 .
C25 C26 1.380(3) .
C30 H30A 0.9900 .
C30 H30B 0.9900 .
C30 C31 1.506(3) .
C19 H19 0.9500 .
C19 C20 1.385(3) .
C13 H13 0.9500 .
C13 C14 1.386(3) .
C17 H17 0.9500 .
C17 C16 1.387(3) .
C21 H21 0.9500 .
C21 C20 1.374(3) .
C26 H26 0.9500 .
C26 C27 1.384(3) .
C23 H23 0.9500 .
C29 H29 0.9500 .
C33 H33A 0.9900 .
C33 H33B 0.9900 .
C33 C32 1.510(3) .
C10 H10 0.9500 .
C10 C9 1.384(3) .
C20 H20 0.9500 .
C37 H37A 0.9900 .
C37 H37B 0.9900 .
C37 C36 1.504(3) .
C27 H27 0.9500 .
C8 H8 0.9500 .
C8 C9 1.379(3) .
C15 H15 0.9500 .
C15 C16 1.377(4) .
C15 C14 1.378(4) .
C32 H32A 0.9900 .
C32 H32B 0.9900 .
C32 C31 1.511(4) .
C35 H35A 0.9900 .
C35 H35B 0.9900 .
C35 C34 1.505(3) .
C35 C36 1.507(4) .
C9 H9 0.9500 .
C38 C39 1.383(4) .
C38 C43 1.392(4) .
C38 C44 1.502(4) .
C34 H34A 0.9900 .
C34 H34B 0.9900 .
C40 H40 0.9500 .
C40 C39 1.364(5) .
C40 C41 1.380(4) .
C39 H39 0.9500 .
C31 H31A 0.9900 .
C31 H31B 0.9900 .
C43 H43 0.9500 .
C43 C42 1.365(4) .
C16 H16 0.9500 .
C42 H42 0.9500 .
C42 C41 1.382(4) .
C14 H14 0.9500 .
C41 H41 0.9500 .
C36 H36A 0.9900 .
C36 H36B 0.9900 .
C44 H44A 0.9800 .
C44 H44B 0.9800 .
C44 H44C 0.9800 .
C50 H50 0.9500 .
C50 C49 1.317(5) .
C50 C45 1.379(5) .
C49 H49 0.9500 .
C49 C48 1.323(6) .
C45 C46 1.459(6) .
C45 C51 1.446(7) .
C46 H46 0.9500 .
C46 C47 1.352(6) .
C47 H47 0.9500 .
C47 C48 1.339(6) .
C48 H48 0.9500 .
C51 H51A 0.9800 .
C51 H51B 0.9800 .
C51 H51C 0.9800 .

loop_
_geom_torsion_atom_site_label_1
_geom_torsion_atom_site_label_2
_geom_torsion_atom_site_label_3
_geom_torsion_atom_site_label_4
_geom_torsion
Yb1 O1 C30 C31 -154.78(14)
Yb1 O1 C33 C32 176.91(14)
Yb1 O2 C37 C36 -163.36(15)
Yb1 O2 C34 C35 -175.58(16)
Yb1 C1 C2 C3 -69.75(13)
Yb1 C1 C2 C6 114.05(19)
Yb1 C1 C5 C4 69.79(13)
Yb1 C1 C5 C24 -113.94(19)
Yb1 C4 C3 C2 67.05(13)
Yb1 C4 C3 C12 -123.15(19)
Yb1 C4 C5 C1 -67.35(13)
Yb1 C4 C5 C24 116.4(2)
Yb1 C4 C18 C19 16.0(3)
Yb1 C4 C18 C23 -165.07(16)
Yb1 C3 C2 C1 67.63(13)
Yb1 C3 C2 C6 -116.19(19)
Yb1 C3 C12 C13 153.03(16)
Yb1 C3 C12 C17 -28.5(3)
Yb1 C2 C6 C11 -60.0(2)
Yb1 C2 C6 C7 120.74(17)
Yb1 C5 C24 C25 69.1(2)
Yb1 C5 C24 C29 -111.55(18)
O1 C30 C31 C32 -28.7(2)
O1 C33 C32 C31 -32.5(2)
O2 C37 C36 C35 -27.2(3)
C1 C2 C6 C11 -150.0(2)
C1 C2 C6 C7 30.8(3)
C1 C5 C24 C25 158.7(2)
C1 C5 C24 C29 -22.0(3)
C4 C3 C2 Yb1 -68.54(13)
C4 C3 C2 C1 -0.9(2)
C4 C3 C2 C6 175.26(18)
C4 C3 C12 C13 -110.5(2)
C4 C3 C12 C17 68.0(3)
C4 C5 C24 C25 -25.7(3)
C4 C5 C24 C29 153.6(2)
C4 C18 C19 C20 -179.5(2)
C4 C18 C23 C22 179.1(2)
C3 C4 C5 Yb1 67.29(13)
C3 C4 C5 C1 -0.1(2)
C3 C4 C5 C24 -176.29(18)
C3 C4 C18 C19 -84.2(3)
C3 C4 C18 C23 94.7(2)
C3 C2 C6 C11 34.5(3)
C3 C2 C6 C7 -144.7(2)
C3 C12 C13 C14 179.1(2)
C3 C12 C17 C16 -178.9(2)
C2 C1 C5 Yb1 -70.30(14)
C2 C1 C5 C4 -0.5(2)
C2 C1 C5 C24 175.75(18)
C2 C3 C12 C13 57.4(3)
C2 C3 C12 C17 -124.1(2)
C2 C6 C7 C8 179.1(2)
C12 C3 C2 Yb1 122.05(19)
C12 C3 C2 C1 -170.32(19)
C12 C3 C2 C6 5.9(3)
C12 C13 C14 C15 -0.7(4)
C12 C17 C16 C15 0.2(3)
C11 C6 C7 C8 -0.2(3)
C11 C10 C9 C8 -0.5(4)
C6 C11 C10 C9 -0.5(3)
C6 C7 C8 C9 -0.8(4)
C5 C1 C2 Yb1 70.63(14)
C5 C1 C2 C3 0.9(2)
C5 C1 C2 C6 -175.32(18)
C5 C4 C3 Yb1 -66.45(13)
C5 C4 C3 C2 0.6(2)
C5 C4 C3 C12 170.41(18)
C5 C4 C18 C19 116.0(2)
C5 C4 C18 C23 -65.2(3)
C5 C24 C25 C26 178.3(2)
C5 C24 C29 C28 -179.72(19)
C18 C4 C3 Yb1 130.74(18)
C18 C4 C3 C2 -162.21(18)
C18 C4 C3 C12 7.6(3)
C18 C4 C5 Yb1 -130.24(19)
C18 C4 C5 C1 162.41(18)
C18 C4 C5 C24 -13.8(3)
C18 C19 C20 C21 -0.3(4)
C22 C21 C20 C19 -0.8(4)
C24 C25 C26 C27 1.0(3)
C7 C8 C9 C10 1.1(4)
C25 C24 C29 C28 -0.4(3)
C25 C26 C27 C28 0.3(3)
C30 O1 C33 C32 15.1(2)
C19 C18 C23 C22 -2.0(3)
C13 C12 C17 C16 -0.4(3)
C17 C12 C13 C14 0.6(3)
C21 C22 C23 C18 0.9(4)
C23 C18 C19 C20 1.7(3)
C23 C22 C21 C20 0.5(4)
C29 C28 C27 C26 -1.7(3)
C29 C24 C25 C26 -1.0(3)
C33 O1 C30 C31 8.6(2)
C33 C32 C31 C30 37.1(2)
C10 C11 C6 C2 -178.4(2)
C10 C11 C6 C7 0.8(3)
C37 O2 C34 C35 14.1(3)
C27 C28 C29 C24 1.7(3)
C38 C43 C42 C41 -0.3(4)
C34 O2 C37 C36 8.4(3)
C34 C35 C36 C37 35.0(3)
C39 C38 C43 C42 0.0(4)
C39 C40 C41 C42 0.6(4)
C43 C38 C39 C40 0.6(4)
C43 C42 C41 C40 0.0(4)
C16 C15 C14 C13 0.4(4)
C14 C15 C16 C17 -0.2(4)
C41 C40 C39 C38 -0.9(4)
C36 C35 C34 O2 -30.7(3)
C44 C38 C39 C40 -177.1(3)
C44 C38 C43 C42 177.7(3)
C50 C49 C48 C47 -0.4(6)
C50 C45 C46 C47 0.9(5)
C49 C50 C45 C46 -0.4(5)
C49 C50 C45 C51 -179.6(4)
C45 C50 C49 C48 0.2(6)
C45 C46 C47 C48 -1.3(6)
C46 C47 C48 C49 1.0(6)
C51 C45 C46 C47 -179.8(4)
